data_4306539
loop_
_publ_author_name
'M. Esther Garc\'ia'
'Sonia Mel\'on'
'Miguel A. Ruiz'
'Ram\'on L\'opez'
'Tom\'as Sordo'
'Luciano Marchi\`o'
'Antonio Tiripicchio'

_publ_section_title
;
Low-Temperature N-O Bond Cleavage of Nitrogen Monoxide in Heterometallic
Carbonyl Complexes. An Experimental and Theoretical Study
;
_journal_name_full 'Inorganic Chemistry'
_journal_page_first 10644
_journal_page_last 10655
_journal_paper_doi 10.1021/ic801356m
_journal_volume 47
_journal_year 2008
_chemical_formula_moiety 'C17 H21 N O6 P Re W'
_chemical_formula_sum 'C17 H21 N O6 P Re W'
_chemical_formula_weight 736.37
_chemical_name_systematic
;
 ?
;
_space_group_IT_number 2
_symmetry_cell_setting triclinic
_symmetry_space_group_name_Hall '-P 1'
_symmetry_space_group_name_H-M 'P -1'
_atom_sites_solution_hydrogens geom
_atom_sites_solution_primary direct
_atom_sites_solution_secondary difmap
_audit_creation_method SHELXL-97
_cell_angle_alpha 92.99(2)
_cell_angle_beta 113.68(2)
_cell_angle_gamma 97.68(2)
_cell_formula_units_Z 2
_cell_length_a 9.864(5)
_cell_length_b 14.541(6)
_cell_length_c 8.105(5)
_cell_measurement_reflns_used 30
_cell_measurement_temperature 293(2)
_cell_measurement_theta_max 18
_cell_measurement_theta_min 8
_cell_volume 1047.9(10)
_computing_cell_refinement 'local programs'
_computing_data_collection 'local programs'
_computing_data_reduction 'local programs'
_computing_molecular_graphics ORTEP
_computing_publication_material WinGX
_computing_structure_refinement 'SHELXL-97 (Sheldrick, 1997)'
_computing_structure_solution SIR97
_diffrn_ambient_temperature 293(2)
_diffrn_measured_fraction_theta_full 0.398
_diffrn_measured_fraction_theta_max 0.398
_diffrn_measurement_device_type 'Philips PW 1100'
_diffrn_measurement_method theta/2theta
_diffrn_radiation_monochromator graphite
_diffrn_radiation_source 'fine-focus sealed tube'
_diffrn_radiation_type MoK\a
_diffrn_radiation_wavelength 0.71073
_diffrn_reflns_av_R_equivalents 0.0000
_diffrn_reflns_av_sigmaI/netI 0.0929
_diffrn_reflns_limit_h_max 12
_diffrn_reflns_limit_h_min -13
_diffrn_reflns_limit_k_max 18
_diffrn_reflns_limit_k_min -20
_diffrn_reflns_limit_l_max 11
_diffrn_reflns_limit_l_min 0
_diffrn_reflns_number 2428
_diffrn_reflns_theta_full 29.99
_diffrn_reflns_theta_max 29.99
_diffrn_reflns_theta_min 3.08
_diffrn_standards_decay_% 0
_diffrn_standards_interval_count 100
_diffrn_standards_number 1
_exptl_absorpt_coefficient_mu 11.362
_exptl_absorpt_correction_T_max 1.000
_exptl_absorpt_correction_T_min 0.650
_exptl_absorpt_correction_type empirical
_exptl_absorpt_process_details 'walker and Stuart'
_exptl_crystal_colour yellow
_exptl_crystal_density_diffrn 2.334
_exptl_crystal_density_method 'not measured'
_exptl_crystal_description prism
_exptl_crystal_F_000 684
_exptl_crystal_size_max 0.35
_exptl_crystal_size_mid 0.30
_exptl_crystal_size_min 0.20
_refine_diff_density_max 2.309
_refine_diff_density_min -4.032
_refine_diff_density_rms 0.462
_refine_ls_extinction_coef 0.0006(3)
_refine_ls_extinction_expression Fc^*^=kFc[1+0.001xFc^2^\l^3^/sin(2\q)]^-1/4^
_refine_ls_extinction_method SHELXL
_refine_ls_goodness_of_fit_ref 1.186
_refine_ls_hydrogen_treatment mixed
_refine_ls_matrix_type full
_refine_ls_number_parameters 178
_refine_ls_number_reflns 2428
_refine_ls_number_restraints 78
_refine_ls_restrained_S_all 1.168
_refine_ls_R_factor_all 0.1647
_refine_ls_R_factor_gt 0.0507
_refine_ls_shift/su_max 0.000
_refine_ls_shift/su_mean 0.000
_refine_ls_structure_factor_coef Fsqd
_refine_ls_weighting_details 'calc w=1/[\s^2^(Fo^2^)+(0.0081P)^2^+63.8644P] where P=(Fo^2^+2Fc^2^)/3'
_refine_ls_weighting_scheme calc
_refine_ls_wR_factor_gt 0.1024
_refine_ls_wR_factor_ref 0.1578
_reflns_number_gt 1773
_reflns_number_total 2428
_reflns_threshold_expression >2sigma(I)
_cod_data_source_file ic801356m_si_002.cif
_cod_data_source_block ri36cs2
_cod_depositor_comments
;
The following automatic conversions were performed:
'_symmetry_cell_setting' value 'Triclinic' changed to 'triclinic'
according to '/home/saulius/struct/CIF-dictionaries/cif_core.dic'
dictionary named 'cif_core.dic' version 2.4.1 from 2010-06-29.

Automatic conversion script
Id: cif_fix_enum 1527 2010-12-29 10:47:43Z saulius 
;
_cod_original_cell_volume 1047.9(9)
_cod_database_code 4306539

loop_
_symmetry_equiv_pos_as_xyz
'x, y, z'
'-x, -y, -z'

loop_
_atom_site_label
_atom_site_type_symbol
_atom_site_fract_x
_atom_site_fract_y
_atom_site_fract_z
_atom_site_U_iso_or_equiv
_atom_site_adp_type
_atom_site_occupancy
_atom_site_symmetry_multiplicity
_atom_site_calc_flag
_atom_site_refinement_flags
_atom_site_disorder_assembly
_atom_site_disorder_group
W W 0.59163(15) 0.33081(9) 0.34320(15) 0.0408(4) Uani 1 1 d . A .
Re Re 0.18195(15) 0.24288(9) 0.22315(15) 0.0418(4) Uani 1 1 d . A .
P P 0.6381(11) 0.1757(6) 0.3332(12) 0.057(2) Uani 1 1 d D . .
N N 0.396(3) 0.2881(15) 0.284(3) 0.035(5) Uani 1 1 d . . .
O1 O 0.562(3) 0.3428(18) -0.054(3) 0.082(8) Uiso 1 1 d . A .
O2 O 0.559(4) 0.098(2) 0.406(5) 0.083(9) Uiso 0.69(3) 1 d PD A 1
O3 O 0.813(2) 0.173(3) 0.408(5) 0.083(9) Uiso 0.69(3) 1 d PD A 1
O4 O 0.600(4) 0.123(2) 0.136(3) 0.083(9) Uiso 0.69(3) 1 d PD A 1
C7 C 0.564(7) 0.126(5) 0.583(6) 0.072(11) Uiso 0.69(3) 1 d PD A 1
H7A H 0.5151 0.0741 0.6205 0.130 Uiso 0.69(3) 1 calc PR A 1
H7B H 0.5121 0.1778 0.5766 0.130 Uiso 0.69(3) 1 calc PR A 1
H7C H 0.6660 0.1429 0.6699 0.130 Uiso 0.69(3) 1 calc PR A 1
C8 C 0.870(7) 0.085(3) 0.425(7) 0.072(11) Uiso 0.69(3) 1 d PD A 1
H8A H 0.9773 0.0981 0.4622 0.130 Uiso 0.69(3) 1 calc PR A 1
H8B H 0.8245 0.0472 0.3096 0.130 Uiso 0.69(3) 1 calc PR A 1
H8C H 0.8479 0.0532 0.5132 0.130 Uiso 0.69(3) 1 calc PR A 1
C9 C 0.451(5) 0.114(5) -0.008(6) 0.072(11) Uiso 0.69(3) 1 d PD A 1
H9A H 0.4455 0.0780 -0.1134 0.130 Uiso 0.69(3) 1 calc PR A 1
H9B H 0.4286 0.1750 -0.0367 0.130 Uiso 0.69(3) 1 calc PR A 1
H9C H 0.3788 0.0833 0.0321 0.130 Uiso 0.69(3) 1 calc PR A 1
O2B O 0.655(7) 0.136(4) 0.522(5) 0.035(13) Uiso 0.31(3) 1 d PD A 2
O3B O 0.802(3) 0.170(5) 0.350(8) 0.035(13) Uiso 0.31(3) 1 d PD A 2
O4B O 0.511(5) 0.090(3) 0.216(6) 0.035(13) Uiso 0.31(3) 1 d PD A 2
C7B C 0.584(13) 0.139(10) 0.647(14) 0.06(2) Uiso 0.31(3) 1 d PD A 2
H7B1 H 0.6400 0.1102 0.7527 0.104 Uiso 0.31(3) 1 calc PR A 2
H7B2 H 0.4834 0.1052 0.5897 0.104 Uiso 0.31(3) 1 calc PR A 2
H7B3 H 0.5831 0.2024 0.6831 0.104 Uiso 0.31(3) 1 calc PR A 2
C8B C 0.872(13) 0.088(6) 0.356(15) 0.06(2) Uiso 0.31(3) 1 d PD A 2
H8B1 H 0.9423 0.0978 0.3012 0.104 Uiso 0.31(3) 1 calc PR A 2
H8B2 H 0.7966 0.0347 0.2910 0.104 Uiso 0.31(3) 1 calc PR A 2
H8B3 H 0.9245 0.0770 0.4800 0.104 Uiso 0.31(3) 1 calc PR A 2
C9B C 0.420(12) 0.112(9) 0.037(9) 0.06(2) Uiso 0.31(3) 1 d PD A 2
H9B1 H 0.3424 0.0589 -0.0272 0.104 Uiso 0.31(3) 1 calc PR A 2
H9B2 H 0.4814 0.1253 -0.0274 0.104 Uiso 0.31(3) 1 calc PR A 2
H9B3 H 0.3744 0.1648 0.0478 0.104 Uiso 0.31(3) 1 calc PR A 2
C1 C 0.575(4) 0.3397(19) 0.095(4) 0.042(7) Uiso 1 1 d . . .
C2 C 0.703(4) 0.487(2) 0.453(5) 0.069(5) Uani 1 1 d U . .
H2 H 0.6560 0.5326 0.3854 0.125 Uiso 1 1 calc R A .
C3 C 0.820(4) 0.448(3) 0.440(5) 0.069(5) Uani 1 1 d U A .
H3 H 0.8663 0.4662 0.3650 0.125 Uiso 1 1 calc R . .
C4 C 0.858(4) 0.379(3) 0.554(5) 0.069(5) Uani 1 1 d U . .
H4 H 0.9325 0.3428 0.5687 0.125 Uiso 1 1 calc R A .
C5 C 0.754(4) 0.374(3) 0.646(5) 0.069(5) Uani 1 1 d U A .
H5 H 0.7477 0.3319 0.7273 0.125 Uiso 1 1 calc R . .
C6 C 0.667(4) 0.446(2) 0.586(4) 0.069(5) Uani 1 1 d U A .
H6 H 0.5982 0.4625 0.6282 0.125 Uiso 1 1 calc R . .
C10 C 0.205(4) 0.249(2) 0.461(4) 0.045(8) Uiso 1 1 d . . .
C11 C 0.193(4) 0.119(3) 0.237(5) 0.069(10) Uiso 1 1 d . . .
O5 O 0.218(3) 0.2512(17) 0.614(3) 0.083(8) Uiso 1 1 d . A .
O6 O 0.187(3) 0.038(2) 0.229(4) 0.090(8) Uiso 1 1 d . A .
C12 C 0.104(4) 0.345(2) 0.001(4) 0.047(7) Uani 1 1 d U . .
C13 C 0.061(4) 0.252(2) -0.080(3) 0.051(8) Uani 1 1 d U A .
H13 H 0.0952 0.2231 -0.1581 0.092 Uiso 1 1 calc R . .
C14 C -0.047(4) 0.209(2) -0.015(5) 0.063(9) Uani 1 1 d U . .
H14 H -0.0980 0.1482 -0.0472 0.113 Uiso 1 1 calc R A .
C15 C -0.060(4) 0.277(2) 0.104(4) 0.056(8) Uani 1 1 d U A .
H15 H -0.1232 0.2696 0.1637 0.101 Uiso 1 1 calc R . .
C16 C 0.042(4) 0.362(2) 0.117(4) 0.050(8) Uani 1 1 d U A .
H16 H 0.0599 0.4175 0.1915 0.089 Uiso 1 1 calc R . .
C17 C 0.212(4) 0.420(2) -0.038(4) 0.059(9) Uani 1 1 d U A .
H17A H 0.2428 0.3926 -0.1246 0.089 Uiso 1 1 calc R . .
H17B H 0.2982 0.4428 0.0727 0.089 Uiso 1 1 calc R . .
H17C H 0.1605 0.4706 -0.0859 0.089 Uiso 1 1 calc R . .

loop_
_atom_site_aniso_label
_atom_site_aniso_U_11
_atom_site_aniso_U_22
_atom_site_aniso_U_33
_atom_site_aniso_U_23
_atom_site_aniso_U_13
_atom_site_aniso_U_12
W 0.0364(10) 0.0457(9) 0.0389(8) 0.0058(6) 0.0142(7) 0.0057(7)
Re 0.0344(10) 0.0534(9) 0.0377(7) 0.0062(6) 0.0152(7) 0.0068(8)
P 0.042(6) 0.054(6) 0.067(6) -0.002(4) 0.017(5) -0.002(5)
N 0.055(16) 0.024(10) 0.042(11) 0.012(8) 0.033(11) 0.019(11)
C2 0.048(11) 0.069(10) 0.070(9) -0.001(8) 0.012(8) -0.015(8)
C3 0.048(11) 0.069(10) 0.070(9) -0.001(8) 0.012(8) -0.015(8)
C4 0.048(11) 0.069(10) 0.070(9) -0.001(8) 0.012(8) -0.015(8)
C5 0.048(11) 0.069(10) 0.070(9) -0.001(8) 0.012(8) -0.015(8)
C6 0.048(11) 0.069(10) 0.070(9) -0.001(8) 0.012(8) -0.015(8)
C12 0.040(18) 0.054(17) 0.041(14) 0.013(13) 0.008(13) 0.015(15)
C13 0.046(19) 0.073(19) 0.027(13) -0.020(13) 0.011(13) 0.007(17)
C14 0.04(2) 0.052(19) 0.08(2) 0.008(16) 0.008(16) 0.012(17)
C15 0.05(2) 0.065(19) 0.054(17) 0.013(15) 0.024(15) 0.014(17)
C16 0.06(2) 0.050(17) 0.050(16) 0.023(13) 0.031(15) 0.014(16)
C17 0.06(3) 0.05(2) 0.06(2) 0.010(16) 0.018(18) 0.004(19)

loop_
_atom_type_symbol
_atom_type_description
_atom_type_scat_dispersion_real
_atom_type_scat_dispersion_imag
_atom_type_scat_source
C C 0.0033 0.0016 'International Tables Vol C Tables 4.2.6.8 and 6.1.1.4'
H H 0.0000 0.0000 'International Tables Vol C Tables 4.2.6.8 and 6.1.1.4'
N N 0.0061 0.0033 'International Tables Vol C Tables 4.2.6.8 and 6.1.1.4'
O O 0.0106 0.0060 'International Tables Vol C Tables 4.2.6.8 and 6.1.1.4'
P P 0.1023 0.0942 'International Tables Vol C Tables 4.2.6.8 and 6.1.1.4'
W W -0.8490 6.8722 'International Tables Vol C Tables 4.2.6.8 and 6.1.1.4'
Re Re -1.0185 7.2310 'International Tables Vol C Tables 4.2.6.8 and 6.1.1.4'

loop_
_geom_angle_atom_site_label_1
_geom_angle_atom_site_label_2
_geom_angle_atom_site_label_3
_geom_angle
_geom_angle_site_symmetry_1
_geom_angle_site_symmetry_3
_geom_angle_publ_flag
N W C1 96.9(11) . . ?
N W C6 106.1(11) . . ?
C1 W C6 130.4(12) . . ?
N W C5 119.5(11) . . ?
C1 W C5 142.8(13) . . ?
C6 W C5 35.8(12) . . ?
N W C2 122.7(12) . . ?
C1 W C2 95.9(12) . . ?
C6 W C2 34.9(11) . . ?
C5 W C2 59.1(12) . . ?
N W P 90.3(7) . . ?
C1 W P 91.7(8) . . ?
C6 W P 130.6(9) . . ?
C5 W P 95.5(10) . . ?
C2 W P 144.6(10) . . ?
N W C3 156.2(11) . . ?
C1 W C3 86.4(12) . . ?
C6 W C3 56.3(12) . . ?
C5 W C3 57.3(12) . . ?
C2 W C3 33.6(12) . . ?
P W C3 113.2(10) . . ?
N W C4 154.9(11) . . ?
C1 W C4 108.2(12) . . ?
C6 W C4 58.1(13) . . ?
C5 W C4 36.1(11) . . ?
C2 W C4 57.0(13) . . ?
P W C4 87.8(9) . . ?
C3 W C4 32.9(11) . . ?
C11 Re C10 86.4(14) . . ?
C11 Re N 97.6(14) . . ?
C10 Re N 94.7(12) . . ?
C11 Re C13 103.7(13) . . ?
C10 Re C13 156.1(13) . . ?
N Re C13 105.1(10) . . ?
C11 Re C14 91.5(15) . . ?
C10 Re C14 122.8(13) . . ?
N Re C14 142.0(11) . . ?
C13 Re C14 37.1(11) . . ?
C11 Re C15 115.0(15) . . ?
C10 Re C15 96.2(12) . . ?
N Re C15 146.0(10) . . ?
C13 Re C15 59.9(11) . . ?
C14 Re C15 35.5(11) . . ?
C11 Re C16 150.3(15) . . ?
C10 Re C16 101.6(11) . . ?
N Re C16 110.0(10) . . ?
C13 Re C16 59.3(10) . . ?
C14 Re C16 60.0(12) . . ?
C15 Re C16 36.2(10) . . ?
C11 Re C12 138.8(13) . . ?
C10 Re C12 132.6(12) . . ?
N Re C12 92.1(10) . . ?
C13 Re C12 35.4(10) . . ?
C14 Re C12 58.8(11) . . ?
C15 Re C12 57.4(11) . . ?
C16 Re C12 33.4(9) . . ?
O2 P O3B 118(3) . . ?
O2 P O4B 53(2) . . ?
O3B P O4B 116(3) . . ?
O2 P O3 110(2) . . ?
O3B P O3 16(3) . . ?
O4B P O3 124(3) . . ?
O2 P O2B 40(2) . . ?
O3B P O2B 97(3) . . ?
O4B P O2B 92(3) . . ?
O3 P O2B 83(3) . . ?
O2 P O4 99.3(19) . . ?
O3B P O4 80(3) . . ?
O4B P O4 50(2) . . ?
O3 P O4 94(2) . . ?
O2B P O4 131(2) . . ?
O2 P W 121.2(14) . . ?
O3B P W 113(2) . . ?
O4B P W 123(2) . . ?
O3 P W 111.5(17) . . ?
O2B P W 109(2) . . ?
O4 P W 116.7(14) . . ?
W N Re 178.9(13) . . ?
C7 O2 P 114(3) . . ?
C8 O3 P 122(4) . . ?
C9 O4 P 120(3) . . ?
O2 C7 H7A 109.5 . . ?
O2 C7 H7B 109.5 . . ?
H7A C7 H7B 109.5 . . ?
O2 C7 H7C 109.5 . . ?
H7A C7 H7C 109.5 . . ?
H7B C7 H7C 109.5 . . ?
O3 C8 H8A 109.5 . . ?
O3 C8 H8B 109.5 . . ?
H8A C8 H8B 109.5 . . ?
O3 C8 H8C 109.5 . . ?
H8A C8 H8C 109.5 . . ?
H8B C8 H8C 109.5 . . ?
O4 C9 H9A 109.5 . . ?
O4 C9 H9B 109.5 . . ?
H9A C9 H9B 109.5 . . ?
O4 C9 H9C 109.5 . . ?
H9A C9 H9C 109.5 . . ?
H9B C9 H9C 109.5 . . ?
C7B O2B P 138(6) . . ?
C8B O3B P 129(7) . . ?
C9B O4B P 112(6) . . ?
O2B C7B H7B1 109.5 . . ?
O2B C7B H7B2 109.5 . . ?
H7B1 C7B H7B2 109.5 . . ?
O2B C7B H7B3 109.5 . . ?
H7B1 C7B H7B3 109.5 . . ?
H7B2 C7B H7B3 109.5 . . ?
O3B C8B H8B1 109.5 . . ?
O3B C8B H8B2 109.5 . . ?
H8B1 C8B H8B2 109.5 . . ?
O3B C8B H8B3 109.5 . . ?
H8B1 C8B H8B3 109.5 . . ?
H8B2 C8B H8B3 109.5 . . ?
O4B C9B H9B1 109.5 . . ?
O4B C9B H9B2 109.5 . . ?
H9B1 C9B H9B2 109.5 . . ?
O4B C9B H9B3 109.5 . . ?
H9B1 C9B H9B3 109.5 . . ?
H9B2 C9B H9B3 109.5 . . ?
O1 C1 W 178(3) . . ?
C3 C2 C6 108(3) . . ?
C3 C2 W 77(2) . . ?
C6 C2 W 71(2) . . ?
C3 C2 H2 126.2 . . ?
C6 C2 H2 126.2 . . ?
W C2 H2 117.1 . . ?
C4 C3 C2 112(4) . . ?
C4 C3 W 74(2) . . ?
C2 C3 W 69(2) . . ?
C4 C3 H3 124.2 . . ?
C2 C3 H3 124.2 . . ?
W C3 H3 124.0 . . ?
C3 C4 C5 105(4) . . ?
C3 C4 W 73(2) . . ?
C5 C4 W 67(2) . . ?
C3 C4 H4 127.3 . . ?
C5 C4 H4 127.3 . . ?
W C4 H4 124.6 . . ?
C6 C5 C4 106(3) . . ?
C6 C5 W 72(2) . . ?
C4 C5 W 77(2) . . ?
C6 C5 H5 127.1 . . ?
C4 C5 H5 127.1 . . ?
W C5 H5 116.4 . . ?
C2 C6 C5 109(4) . . ?
C2 C6 W 74(2) . . ?
C5 C6 W 73(2) . . ?
C2 C6 H6 125.4 . . ?
C5 C6 H6 125.4 . . ?
W C6 H6 120.1 . . ?
O5 C10 Re 178(3) . . ?
O6 C11 Re 173(4) . . ?
C16 C12 C13 112(3) . . ?
C16 C12 C17 123(3) . . ?
C13 C12 C17 124(3) . . ?
C16 C12 Re 73.2(17) . . ?
C13 C12 Re 69.6(16) . . ?
C17 C12 Re 125(2) . . ?
C12 C13 C14 105(3) . . ?
C12 C13 Re 75.1(15) . . ?
C14 C13 Re 71.3(17) . . ?
C12 C13 H13 127.3 . . ?
C14 C13 H13 127.3 . . ?
Re C13 H13 118.5 . . ?
C15 C14 C13 108(3) . . ?
C15 C14 Re 74(2) . . ?
C13 C14 Re 71.6(19) . . ?
C15 C14 H14 126.2 . . ?
C13 C14 H14 126.2 . . ?
Re C14 H14 119.7 . . ?
C14 C15 C16 108(3) . . ?
C14 C15 Re 70(2) . . ?
C16 C15 Re 72.7(19) . . ?
C14 C15 H15 126.0 . . ?
C16 C15 H15 126.0 . . ?
Re C15 H15 122.7 . . ?
C12 C16 C15 106(3) . . ?
C12 C16 Re 73.3(18) . . ?
C15 C16 Re 71.1(17) . . ?
C12 C16 H16 126.8 . . ?
C15 C16 H16 126.8 . . ?
Re C16 H16 120.7 . . ?
C12 C17 H17A 109.5 . . ?
C12 C17 H17B 109.5 . . ?
H17A C17 H17B 109.5 . . ?
C12 C17 H17C 109.5 . . ?
H17A C17 H17C 109.5 . . ?
H17B C17 H17C 109.5 . . ?

loop_
_geom_bond_atom_site_label_1
_geom_bond_atom_site_label_2
_geom_bond_distance
_geom_bond_site_symmetry_2
_geom_bond_publ_flag
W N 1.81(3) . ?
W C1 1.96(3) . ?
W C6 2.32(3) . ?
W C5 2.33(3) . ?
W C2 2.34(3) . ?
W P 2.364(9) . ?
W C3 2.45(4) . ?
W C4 2.47(4) . ?
Re C11 1.83(4) . ?
Re C10 1.85(3) . ?
Re N 1.97(3) . ?
Re C13 2.28(3) . ?
Re C14 2.27(3) . ?
Re C15 2.32(3) . ?
Re C16 2.35(3) . ?
Re C12 2.35(3) . ?
P O2 1.558(18) . ?
P O3B 1.58(2) . ?
P O4B 1.590(19) . ?
P O3 1.587(18) . ?
P O2B 1.614(19) . ?
P O4 1.617(18) . ?
O1 C1 1.17(3) . ?
O2 C7 1.453(19) . ?
O3 C8 1.449(19) . ?
O4 C9 1.449(19) . ?
C7 H7A 0.9600 . ?
C7 H7B 0.9600 . ?
C7 H7C 0.9600 . ?
C8 H8A 0.9600 . ?
C8 H8B 0.9600 . ?
C8 H8C 0.9600 . ?
C9 H9A 0.9600 . ?
C9 H9B 0.9600 . ?
C9 H9C 0.9600 . ?
O2B C7B 1.45(2) . ?
O3B C8B 1.45(2) . ?
O4B C9B 1.45(2) . ?
C7B H7B1 0.9600 . ?
C7B H7B2 0.9600 . ?
C7B H7B3 0.9600 . ?
C8B H8B1 0.9600 . ?
C8B H8B2 0.9600 . ?
C8B H8B3 0.9600 . ?
C9B H9B1 0.9600 . ?
C9B H9B2 0.9600 . ?
C9B H9B3 0.9600 . ?
C2 C3 1.39(5) . ?
C2 C6 1.40(4) . ?
C2 H2 0.9300 . ?
C3 C4 1.39(5) . ?
C3 H3 0.9300 . ?
C4 C5 1.49(5) . ?
C4 H4 0.9300 . ?
C5 C6 1.43(5) . ?
C5 H5 0.9300 . ?
C6 H6 0.9300 . ?
C10 O5 1.19(3) . ?
C11 O6 1.16(4) . ?
C12 C16 1.35(4) . ?
C12 C13 1.41(4) . ?
C12 C17 1.55(4) . ?
C13 C14 1.45(4) . ?
C13 H13 0.9300 . ?
C14 C15 1.40(4) . ?
C14 H14 0.9300 . ?
C15 C16 1.45(4) . ?
C15 H15 0.9300 . ?
C16 H16 0.9300 . ?
C17 H17A 0.9600 . ?
C17 H17B 0.9600 . ?
C17 H17C 0.9600 . ?
